data_7121029
loop_
_publ_author_name
'Gong, Lige'
'Yu, Li'
'Yu, Kai'
'Ding, Yong'
'Lv, Jinhua'
'Wang, Chunmei'
'Su, Zhanhua'
'Zhou, Baibin'

_publ_section_title
;
 Efficient visible light-driven water oxidation catalysts based on
 B-\b-{BiW<sub>8</sub>O<sub>30</sub>} and unique 14-nuclear hetero-metal
 sandwich unit.
;
_journal_issue 6
_journal_name_full 'Chemical communications (Cambridge, England)'
_journal_page_first 674
_journal_page_last 677
_journal_paper_doi 10.1039/c7cc06064e
_journal_volume 54
_journal_year 2018
_chemical_formula_moiety 'Bi2 Co4 H8 Na8 O96 W18, 2(C7 H11 N2), 2(O)'
_chemical_formula_sum 'C14 H30 Bi2 Co4 N4 Na8 O98 W18'
_chemical_formula_weight 5969.14
_space_group_IT_number 15
_space_group_name_Hall '-C 2yc'
_space_group_name_H-M_alt 'C 1 2/c 1'
_symmetry_cell_setting monoclinic
_symmetry_space_group_name_Hall '-C 2yc'
_symmetry_space_group_name_H-M 'C 1 2/c 1'
_atom_sites_solution_hydrogens geom
_atom_sites_solution_primary direct
_atom_sites_solution_secondary difmap
_audit_creation_method SHELXL-97
_audit_update_record
;
2016-10-18 deposited with the CCDC.
2017-12-20 downloaded from the CCDC.
;
_cell_angle_alpha 90.00
_cell_angle_beta 103.322(5)
_cell_angle_gamma 90.00
_cell_formula_units_Z 4
_cell_length_a 43.399(17)
_cell_length_b 18.242(7)
_cell_length_c 17.078(7)
_cell_measurement_reflns_used 5255
_cell_measurement_temperature 296(2)
_cell_measurement_theta_max 28.57
_cell_measurement_theta_min 2.38
_cell_volume 13157(9)
_computing_cell_refinement 'Bruker SMART'
_computing_data_collection 'Bruker SMART'
_computing_data_reduction 'Bruker SAINT'
_computing_molecular_graphics 'Bruker SHELXTL'
_computing_publication_material 'Bruker SHELXTL'
_computing_structure_refinement 'SHELXL-97 (Sheldrick, 1997)'
_computing_structure_solution 'SHELXS-97 (Sheldrick, 1990)'
_diffrn_ambient_temperature 296(2)
_diffrn_measured_fraction_theta_full 0.978
_diffrn_measured_fraction_theta_max 0.978
_diffrn_measurement_device_type 'CCD area detector'
_diffrn_measurement_method 'phi and omega scans'
_diffrn_radiation_monochromator graphite
_diffrn_radiation_source 'fine-focus sealed tube'
_diffrn_radiation_type MoK\a
_diffrn_radiation_wavelength 0.71073
_diffrn_reflns_av_R_equivalents 0.1733
_diffrn_reflns_av_sigmaI/netI 0.1620
_diffrn_reflns_limit_h_max 56
_diffrn_reflns_limit_h_min -58
_diffrn_reflns_limit_k_max 24
_diffrn_reflns_limit_k_min -24
_diffrn_reflns_limit_l_max 22
_diffrn_reflns_limit_l_min -22
_diffrn_reflns_number 63921
_diffrn_reflns_theta_full 28.57
_diffrn_reflns_theta_max 28.57
_diffrn_reflns_theta_min 2.38
_exptl_absorpt_coefficient_mu 18.935
_exptl_absorpt_correction_T_max 28.57
_exptl_absorpt_correction_T_min 2.38
_exptl_absorpt_correction_type psi-scan
_exptl_crystal_colour purple
_exptl_crystal_density_diffrn 3.013
_exptl_crystal_density_method 'not measured'
_exptl_crystal_description block
_exptl_crystal_F_000 17794
_exptl_crystal_size_max 0.28
_exptl_crystal_size_mid 0.28
_exptl_crystal_size_min 0.24
_refine_diff_density_max 1.728
_refine_diff_density_min -1.013
_refine_diff_density_rms 0.142
_refine_ls_extinction_method none
_refine_ls_goodness_of_fit_ref 1.004
_refine_ls_hydrogen_treatment mixed
_refine_ls_matrix_type full
_refine_ls_number_parameters 675
_refine_ls_number_reflns 16421
_refine_ls_number_restraints 13
_refine_ls_restrained_S_all 1.003
_refine_ls_R_factor_all 0.1285
_refine_ls_R_factor_gt 0.0697
_refine_ls_shift/su_max 0.002
_refine_ls_shift/su_mean 0.000
_refine_ls_structure_factor_coef Fsqd
_refine_ls_weighting_details 'calc w=1/[\s^2^(Fo^2^)+(0.0837P)^2^+0.0000P] where P=(Fo^2^+2Fc^2^)/3'
_refine_ls_weighting_scheme calc
_refine_ls_wR_factor_gt 0.1585
_refine_ls_wR_factor_ref 0.1865
_reflns_number_gt 10339
_reflns_number_total 16778
_reflns_threshold_expression >2sigma(I)
_cod_data_source_file c7cc06064e2.cif
_cod_data_source_block a
_cod_depositor_comments
;
The following automatic conversions were performed:

'_symmetry_cell_setting' value 'Monoclinic' changed to 'monoclinic'
according to
/home/data/users/saulius/crontab/automatic-downloads/rss-feeds/RSC/lib/dictionaries/cif_core.dic
dictionary named 'cif_core.dic' version 2.4.2 from 2011-04-26.

Automatic conversion script
Id: cif_fix_values 4973 2017-02-22 13:04:09Z antanas 

 Adding full bibliography for 7121029.cif.

2024-03-12
Z value and formula fixed to values more according to usual
chemical conventions.                 miguel
;
_cod_original_formula_sum 'C7 H15 Bi Co2 N2 Na4 O49 W9'
_cod_original_formula_weight 2984.57
_cod_original_formula_moiety 'Bi Co2 H4 Na4 O48 W9, C7 H11 N2, O '
_cod_original_formula_units_Z 8
_cod_original_sg_symbol_H-M C2/c
_cod_database_code 7121029

loop_
_symmetry_equiv_pos_as_xyz
'x, y, z'
'-x, y, -z+1/2'
'x+1/2, y+1/2, z'
'-x+1/2, y+1/2, -z+1/2'
'-x, -y, -z'
'x, -y, z-1/2'
'-x+1/2, -y+1/2, -z'
'x+1/2, -y+1/2, z-1/2'

loop_
_atom_site_label
_atom_site_type_symbol
_atom_site_fract_x
_atom_site_fract_y
_atom_site_fract_z
_atom_site_U_iso_or_equiv
_atom_site_adp_type
_atom_site_occupancy
_atom_site_symmetry_multiplicity
_atom_site_calc_flag
_atom_site_refinement_flags
W1 W 0.21920(2) 0.32700(4) 0.65801(4) 0.0243(4) Uani 1 1 d .
W2 W 0.135746(19) 0.32164(4) 0.88091(4) 0.0252(4) Uani 1 1 d .
W3 W 0.195123(19) 0.42043(3) 0.80003(4) 0.0240(4) Uani 1 1 d .
W4 W 0.14115(2) 0.14320(4) 0.90172(4) 0.0252(4) Uani 1 1 d .
W5 W 0.20137(2) 0.03935(3) 0.82418(4) 0.0240(4) Uani 1 1 d .
W6 W 0.220756(19) 0.12686(4) 0.67648(4) 0.0244(4) Uani 1 1 d .
W7 W 0.194012(19) 0.25328(3) 1.02479(4) 0.0222(4) Uani 1 1 d .
W8 W 0.145542(19) 0.12085(4) 0.68995(4) 0.0255(4) Uani 1 1 d .
W9 W 0.14333(2) 0.32391(4) 0.67012(4) 0.0259(4) Uani 1 1 d .
Co1 Co 0.29156(7) 0.22718(12) 0.75184(15) 0.0276(7) Uani 1 1 d .
Co2 Co 0.25074(6) 0.10162(11) 1.01016(14) 0.0231(6) Uani 1 1 d .
O1 O 0.1415(3) 0.2210(6) 0.6574(8) 0.029(3) Uani 1 1 d .
O2 O 0.2129(3) 0.2250(6) 0.6319(8) 0.025(3) Uani 1 1 d .
O3 O 0.1676(3) 0.3899(6) 0.8685(7) 0.025(3) Uani 1 1 d .
O4 O 0.1154(3) 0.2303(7) 0.8870(8) 0.029(3) Uani 1 1 d .
O5 O 0.1762(3) 0.2395(6) 0.8944(7) 0.025(3) Uani 1 1 d .
O6 O 0.2296(3) 0.3847(6) 0.8705(7) 0.025(3) Uani 1 1 d .
O7 O 0.2227(3) 0.1923(6) 1.0045(8) 0.030(3) Uani 1 1 d .
O8 O 0.2559(3) 0.3071(6) 0.7252(8) 0.029(3) Uani 1 1 d .
O9 O 0.2206(3) 0.0332(6) 0.7335(7) 0.021(2) Uani 1 1 d U
O10 O 0.1736(3) 0.0785(6) 0.8909(7) 0.027(3) Uani 1 1 d .
O11 O 0.1606(3) 0.0302(6) 0.7446(8) 0.027(3) Uani 1 1 d .
O12 O 0.2164(3) 0.4214(6) 0.7101(7) 0.022(3) Uani 1 1 d .
O13 O 0.1545(3) 0.4183(6) 0.7159(8) 0.028(3) Uani 1 1 d .
O14 O 0.1917(3) 0.3068(6) 0.7525(7) 0.020(2) Uani 1 1 d U
O15 O 0.1309(3) 0.1460(6) 0.7824(8) 0.030(3) Uani 1 1 d .
O16 O 0.1290(4) 0.3068(7) 0.7690(7) 0.031(3) Uani 1 1 d .
O17 O 0.1131(3) 0.0832(7) 0.9177(9) 0.033(3) Uani 1 1 d .
O18 O 0.2536(3) 0.1613(6) 0.7506(7) 0.028(3) Uani 1 1 d .
O19 O 0.2148(3) 0.3351(6) 1.0162(8) 0.031(3) Uani 1 1 d .
O20 O 0.1721(3) 0.3345(6) 0.6049(7) 0.027(3) Uani 1 1 d .
O21 O 0.1530(3) 0.3144(7) 0.9948(7) 0.031(3) Uani 1 1 d .
O22 O 0.1934(3) 0.1500(6) 0.7657(7) 0.024(3) Uani 1 1 d .
O23 O 0.1598(3) 0.1686(6) 1.0073(8) 0.029(3) Uani 1 1 d .
O24 O 0.2302(3) 0.3605(7) 0.5741(7) 0.029(3) Uani 1 1 d .
O25 O 0.2372(4) 0.0919(7) 0.6007(8) 0.037(4) Uani 1 1 d .
O26 O 0.1989(4) 0.2450(7) 1.1303(7) 0.031(3) Uani 1 1 d .
O27 O 0.1760(3) 0.1061(6) 0.6256(7) 0.026(3) Uani 1 1 d .
O28 O 0.2766(4) -0.0016(7) 1.0119(8) 0.034(3) Uani 1 1 d .
O29 O 0.2336(3) 0.0846(6) 0.8893(7) 0.029(3) Uani 1 1 d .
O30 O 0.1049(4) 0.3801(7) 0.8852(8) 0.034(3) Uani 1 1 d .
O31 O 0.2140(4) 0.0413(7) 1.0446(8) 0.036(3) Uani 1 1 d .
O32 O 0.1085(3) 0.3461(7) 0.6048(8) 0.033(3) Uani 1 1 d .
O33 O 0.2049(4) -0.0517(7) 0.8563(10) 0.041(4) Uani 1 1 d .
O34 O 0.3260(4) 0.1452(6) 0.7873(9) 0.037(3) Uani 1 1 d .
O35 O 0.2919(4) 0.1861(7) 0.6315(8) 0.037(3) Uani 1 1 d .
O36 O 0.1968(4) 0.5141(6) 0.8183(8) 0.034(3) Uani 1 1 d .
O37 O 0.1121(4) 0.0871(7) 0.6262(9) 0.043(4) Uani 1 1 d .
O38 O 0.3280(4) 0.2959(7) 0.7294(9) 0.040(4) Uani 1 1 d .
Bi1 Bi 0.215984(18) 0.23334(3) 0.84543(4) 0.0219(4) Uani 1 1 d .
Na1 Na 0.2753(2) 0.4088(4) 0.8134(6) 0.044(2) Uani 1 1 d .
O39 O 0.3311(4) 0.4010(7) 0.8430(9) 0.038(4) Uani 1 1 d .
Na2 Na 0.3255(3) 0.0535(5) 0.9925(5) 0.048(2) Uani 1 1 d .
Na3 Na 0.1596(3) 0.6066(5) 0.8321(6) 0.057(3) Uani 1 1 d .
O40 O 0.1180(6) 0.5271(12) 0.7741(17) 0.097(8) Uani 1 1 d .
O41 O 0.1252(6) 0.7131(13) 0.8144(16) 0.090(8) Uani 1 1 d .
H41 H 0.1250 0.7306 0.8585 0.136 Uiso 1 1 calc R
O42 O 0.3661(5) 0.0244(11) 0.9198(14) 0.077(6) Uani 1 1 d .
H42 H 0.3837 0.0308 0.9494 0.116 Uiso 1 1 calc R
O43 O 0.1568(5) 0.5777(9) 0.9617(11) 0.066(6) Uani 1 1 d .
O44 O 0.2943(4) 0.0520(7) 0.8621(8) 0.035(3) Uani 1 1 d .
Na4 Na 0.1681(3) -0.1345(5) 0.8924(6) 0.060(3) Uani 1 1 d .
O45 O 0.2136(4) -0.1975(8) 0.9633(9) 0.048(4) Uani 1 1 d .
O46 O 0.1228(6) -0.0803(11) 0.7942(14) 0.083(7) Uani 1 1 d .
H46 H 0.1282 -0.0413 0.7777 0.125 Uiso 1 1 calc R
O47 O 0.1541(7) -0.0475(12) 0.9800(11) 0.096(9) Uani 1 1 d .
O48 O 0.1444(6) -0.2236(12) 0.9690(15) 0.085(7) Uani 1 1 d .
H48 H 0.1251 -0.2178 0.9589 0.127 Uiso 1 1 calc R
O49 O 0.1191(5) 0.2930(13) 0.1048(11) 0.075(6) Uani 1 1 d .
C1 C 0.0241(7) 0.2827(18) 0.672(3) 0.093(13) Uani 1 1 d .
H1 H 0.0137 0.3278 0.6650 0.112 Uiso 1 1 calc R
N1 N 0.0701(6) 0.2139(19) 0.7231(17) 0.080(9) Uani 1 1 d .
C2 C 0.0068(7) 0.2166(19) 0.6534(19) 0.071(9) Uani 1 1 d .
C3 C 0.0543(7) 0.158(2) 0.705(2) 0.085(11) Uani 1 1 d .
H3 H 0.0648 0.1139 0.7201 0.103 Uiso 1 1 calc R
N2 N -0.0238(7) 0.213(2) 0.615(2) 0.109(12) Uani 1 1 d U
C4 C 0.0250(7) 0.1524(18) 0.666(3) 0.101(15) Uani 1 1 d .
H4 H 0.0163 0.1074 0.6472 0.121 Uiso 1 1 calc R
C5 C -0.0401(14) 0.280(3) 0.587(3) 0.16(2) Uani 1 1 d U
H5A H -0.0619 0.2696 0.5632 0.237 Uiso 1 1 calc R
H5B H -0.0305 0.3031 0.5485 0.237 Uiso 1 1 calc R
H5C H -0.0389 0.3125 0.6323 0.237 Uiso 1 1 calc R
C6 C 0.0545(9) 0.2794(18) 0.700(3) 0.106(15) Uani 1 1 d .
H6 H 0.0663 0.3225 0.7053 0.128 Uiso 1 1 calc R
C7 C -0.0413(10) 0.156(3) 0.592(4) 0.16(3) Uani 1 1 d .
H7A H -0.0527 0.1619 0.5370 0.243 Uiso 1 1 calc R
H7B H -0.0560 0.1503 0.6256 0.243 Uiso 1 1 calc R
H7C H -0.0281 0.1132 0.5964 0.243 Uiso 1 1 calc R

loop_
_atom_site_aniso_label
_atom_site_aniso_U_11
_atom_site_aniso_U_22
_atom_site_aniso_U_33
_atom_site_aniso_U_23
_atom_site_aniso_U_13
_atom_site_aniso_U_12
W1 0.0416(6) 0.0204(4) 0.0117(5) 0.0018(2) 0.0077(3) 0.0013(3)
W2 0.0360(6) 0.0231(5) 0.0170(5) 0.0007(2) 0.0071(3) 0.0026(3)
W3 0.0402(6) 0.0176(4) 0.0138(5) 0.0001(2) 0.0057(3) 0.0007(3)
W4 0.0371(6) 0.0223(4) 0.0168(5) -0.0008(3) 0.0076(3) -0.0016(3)
W5 0.0398(6) 0.0181(4) 0.0143(5) 0.0002(2) 0.0065(3) -0.0005(3)
W6 0.0410(6) 0.0202(4) 0.0132(5) -0.0025(2) 0.0088(3) -0.0010(3)
W7 0.0372(6) 0.0186(4) 0.0110(5) 0.0001(2) 0.0064(3) -0.0008(3)
W8 0.0379(6) 0.0225(5) 0.0148(5) -0.0018(2) 0.0038(3) -0.0011(3)
W9 0.0391(6) 0.0227(5) 0.0144(5) 0.0010(2) 0.0032(3) 0.0013(3)
Co1 0.0475(18) 0.0223(11) 0.0153(13) 0.0001(9) 0.0116(12) -0.0017(10)
Co2 0.0393(16) 0.0179(10) 0.0119(12) 0.0003(8) 0.0054(11) 0.0005(9)
O1 0.027(7) 0.025(6) 0.033(8) 0.007(5) 0.005(6) -0.009(5)
O2 0.027(7) 0.024(6) 0.022(7) 0.003(5) 0.000(6) -0.003(5)
O3 0.046(8) 0.023(6) 0.008(6) 0.001(4) 0.008(6) 0.001(5)
O4 0.035(8) 0.035(7) 0.018(7) -0.003(5) 0.009(6) 0.007(6)
O5 0.042(8) 0.022(5) 0.010(6) -0.005(4) 0.002(6) 0.001(5)
O6 0.046(8) 0.020(5) 0.006(6) 0.006(4) -0.003(5) 0.008(5)
O7 0.047(9) 0.022(6) 0.025(7) 0.002(5) 0.016(6) 0.000(5)
O8 0.030(8) 0.022(6) 0.030(8) 0.000(5) -0.004(6) 0.006(5)
O9 0.021(3) 0.021(3) 0.021(3) 0.0002(10) 0.0051(11) 0.0001(10)
O10 0.042(8) 0.024(6) 0.016(6) 0.003(5) 0.010(6) 0.009(5)
O11 0.028(7) 0.029(6) 0.021(7) -0.001(5) 0.000(6) -0.008(5)
O12 0.034(8) 0.019(5) 0.014(6) 0.001(4) 0.004(5) 0.005(5)
O13 0.030(8) 0.025(6) 0.024(7) -0.005(5) -0.004(6) 0.005(5)
O14 0.021(3) 0.020(3) 0.020(3) -0.0004(10) 0.0048(11) 0.0000(10)
O15 0.037(8) 0.021(6) 0.028(7) -0.002(5) 0.000(6) 0.002(5)
O16 0.055(9) 0.027(6) 0.009(6) -0.002(5) 0.005(6) 0.001(6)
O17 0.031(8) 0.032(7) 0.039(9) 0.002(6) 0.017(7) -0.001(6)
O18 0.047(9) 0.023(6) 0.011(6) 0.002(4) 0.001(6) -0.007(5)
O19 0.049(9) 0.014(5) 0.021(7) -0.003(5) -0.008(6) -0.011(5)
O20 0.038(8) 0.021(5) 0.017(7) 0.003(5) -0.006(6) 0.006(5)
O21 0.054(9) 0.029(6) 0.009(6) -0.003(5) 0.005(6) 0.001(6)
O22 0.043(8) 0.021(5) 0.006(6) 0.004(4) 0.004(5) 0.005(5)
O23 0.043(8) 0.025(6) 0.017(7) 0.004(5) 0.003(6) 0.000(5)
O24 0.045(9) 0.029(6) 0.013(6) 0.007(5) 0.002(6) 0.006(6)
O25 0.074(11) 0.025(6) 0.016(7) -0.004(5) 0.023(7) 0.011(6)
O26 0.058(10) 0.025(6) 0.011(6) 0.002(5) 0.008(6) 0.009(6)
O27 0.032(8) 0.028(6) 0.018(7) 0.003(5) 0.003(6) 0.000(5)
O28 0.068(11) 0.026(6) 0.011(6) -0.007(5) 0.018(7) 0.002(6)
O29 0.052(9) 0.025(6) 0.013(6) -0.003(5) 0.013(6) -0.012(6)
O30 0.050(9) 0.026(6) 0.030(8) 0.008(5) 0.014(7) 0.012(6)
O31 0.052(10) 0.038(7) 0.017(7) 0.007(5) 0.008(7) 0.005(6)
O32 0.031(8) 0.035(7) 0.029(8) 0.001(6) -0.002(6) 0.012(6)
O33 0.049(10) 0.019(6) 0.050(10) -0.002(6) 0.002(8) 0.002(6)
O34 0.058(10) 0.020(6) 0.031(8) 0.005(5) 0.008(7) 0.007(6)
O35 0.057(10) 0.030(7) 0.025(8) -0.005(6) 0.012(7) -0.006(6)
O36 0.060(10) 0.016(5) 0.028(8) 0.009(5) 0.016(7) 0.007(6)
O37 0.056(11) 0.033(7) 0.034(9) 0.000(6) -0.004(7) -0.016(7)
O38 0.057(10) 0.032(7) 0.034(9) 0.002(6) 0.018(8) -0.009(7)
Bi1 0.0370(5) 0.0182(4) 0.0111(4) -0.0009(2) 0.0068(3) -0.0003(2)
Na1 0.057(6) 0.034(4) 0.046(6) -0.019(4) 0.022(5) -0.014(4)
O39 0.058(10) 0.030(7) 0.031(8) -0.002(6) 0.021(7) -0.006(6)
Na2 0.080(7) 0.044(5) 0.019(4) -0.005(3) 0.010(4) -0.004(4)
Na3 0.084(8) 0.049(5) 0.044(6) 0.010(4) 0.026(6) 0.007(5)
O40 0.093(19) 0.066(13) 0.13(2) -0.012(14) 0.017(16) 0.002(12)
O41 0.094(18) 0.086(16) 0.10(2) 0.023(15) 0.049(16) -0.017(13)
O42 0.090(17) 0.057(11) 0.079(16) -0.010(11) 0.005(13) 0.004(11)
O43 0.108(17) 0.048(9) 0.039(10) -0.018(8) 0.009(10) 0.013(10)
O44 0.057(10) 0.035(7) 0.017(7) -0.004(5) 0.016(7) 0.002(6)
Na4 0.091(9) 0.047(5) 0.045(6) 0.003(4) 0.022(6) 0.000(5)
O45 0.082(13) 0.038(8) 0.023(8) -0.005(6) 0.012(8) -0.003(8)
O46 0.114(19) 0.055(12) 0.075(16) 0.017(11) 0.008(14) -0.003(11)
O47 0.17(3) 0.079(14) 0.027(10) 0.017(10) 0.008(13) 0.046(15)
O48 0.12(2) 0.078(15) 0.062(15) 0.006(11) 0.030(15) -0.020(14)
O49 0.076(15) 0.119(17) 0.037(11) -0.005(11) 0.028(10) 0.012(13)
C1 0.031(17) 0.07(2) 0.16(4) 0.01(2) -0.016(19) 0.004(14)
N1 0.032(13) 0.14(3) 0.067(19) -0.006(18) 0.011(12) -0.009(15)
C2 0.054(19) 0.10(2) 0.06(2) -0.037(17) 0.010(15) -0.025(17)
C3 0.038(18) 0.10(3) 0.13(3) -0.01(2) 0.04(2) 0.006(17)
N2 0.037(16) 0.17(3) 0.11(3) 0.04(2) 0.001(16) -0.018(18)
C4 0.031(17) 0.068(19) 0.20(5) -0.03(2) 0.03(2) -0.008(14)
C5 0.18(5) 0.18(5) 0.08(3) 0.01(3) -0.04(3) 0.03(4)
C6 0.08(3) 0.061(19) 0.17(5) 0.03(2) 0.00(3) 0.005(17)
C7 0.05(3) 0.20(6) 0.22(7) -0.09(5) -0.01(3) 0.00(3)

loop_
_atom_type_symbol
_atom_type_description
_atom_type_scat_dispersion_real
_atom_type_scat_dispersion_imag
_atom_type_scat_source
C C 0.0033 0.0016 'International Tables Vol C Tables 4.2.6.8 and 6.1.1.4'
H H 0.0000 0.0000 'International Tables Vol C Tables 4.2.6.8 and 6.1.1.4'
N N 0.0061 0.0033 'International Tables Vol C Tables 4.2.6.8 and 6.1.1.4'
O O 0.0106 0.0060 'International Tables Vol C Tables 4.2.6.8 and 6.1.1.4'
Co Co 0.3494 0.9721 'International Tables Vol C Tables 4.2.6.8 and 6.1.1.4'
W W -0.8490 6.8722 'International Tables Vol C Tables 4.2.6.8 and 6.1.1.4'
Bi Bi -4.1077 10.2566 'International Tables Vol C Tables 4.2.6.8 and 6.1.1.4'
Na Na 0.0362 0.0249 'International Tables Vol C Tables 4.2.6.8 and 6.1.1.4'

loop_
_geom_angle_atom_site_label_1
_geom_angle_atom_site_label_2
_geom_angle_atom_site_label_3
_geom_angle
_geom_angle_site_symmetry_1
_geom_angle_site_symmetry_3
O24 W1 O8 103.4(7) . .
O24 W1 O2 101.7(6) . .
O8 W1 O2 90.6(5) . .
O24 W1 O12 97.2(5) . .
O8 W1 O12 91.6(5) . .
O2 W1 O12 160.0(5) . .
O24 W1 O20 92.7(6) . .
O8 W1 O20 163.7(6) . .
O2 W1 O20 83.5(5) . .
O12 W1 O20 89.0(5) . .
O24 W1 O14 161.7(5) . .
O8 W1 O14 92.8(6) . .
O2 W1 O14 86.4(5) . .
O12 W1 O14 73.6(5) . .
O20 W1 O14 71.7(5) . .
O30 W2 O16 101.0(6) . .
O30 W2 O4 99.5(6) . .
O16 W2 O4 87.9(6) . .
O30 W2 O3 101.0(6) . .
O16 W2 O3 85.9(6) . .
O4 W2 O3 159.4(5) . .
O30 W2 O21 97.1(6) . .
O16 W2 O21 161.8(6) . .
O4 W2 O21 87.8(6) . .
O3 W2 O21 92.0(5) . .
O30 W2 O5 171.4(5) . .
O16 W2 O5 86.8(5) . .
O4 W2 O5 77.0(5) . .
O3 W2 O5 83.0(5) . .
O21 W2 O5 75.0(5) . .
O30 W2 Na2 80.3(5) . 7_557
O16 W2 Na2 134.1(4) . 7_557
O4 W2 Na2 137.6(4) . 7_557
O3 W2 Na2 49.7(4) . 7_557
O21 W2 Na2 50.7(4) . 7_557
O5 W2 Na2 97.0(3) . 7_557
O36 W3 O6 103.8(6) . .
O36 W3 O3 100.4(6) . .
O6 W3 O3 91.4(6) . .
O36 W3 O12 97.1(6) . .
O6 W3 O12 93.3(5) . .
O3 W3 O12 160.2(5) . .
O36 W3 O13 98.2(6) . .
O6 W3 O13 157.9(5) . .
O3 W3 O13 82.2(6) . .
O12 W3 O13 86.2(5) . .
O36 W3 O14 169.2(5) . .
O6 W3 O14 83.3(5) . .
O3 W3 O14 87.4(5) . .
O12 W3 O14 74.1(4) . .
O13 W3 O14 75.2(4) . .
O17 W4 O23 99.9(6) . .
O17 W4 O10 101.0(6) . .
O23 W4 O10 94.8(6) . .
O17 W4 O4 97.9(6) . .
O23 W4 O4 91.8(5) . .
O10 W4 O4 158.6(6) . .
O17 W4 O15 100.5(6) . .
O23 W4 O15 159.3(5) . .
O10 W4 O15 84.9(5) . .
O4 W4 O15 81.8(5) . .
O17 W4 O5 170.0(5) . .
O23 W4 O5 73.9(5) . .
O10 W4 O5 87.4(5) . .
O4 W4 O5 74.8(5) . .
O15 W4 O5 85.4(5) . .
O33 W5 O29 104.3(6) . .
O33 W5 O9 100.1(6) . .
O29 W5 O9 96.1(5) . .
O33 W5 O10 100.6(6) . .
O29 W5 O10 88.1(6) . .
O9 W5 O10 157.1(5) . .
O33 W5 O11 97.8(6) . .
O29 W5 O11 157.1(5) . .
O9 W5 O11 85.8(5) . .
O10 W5 O11 81.8(6) . .
O33 W5 O22 171.8(6) . .
O29 W5 O22 83.0(5) . .
O9 W5 O22 75.2(5) . .
O10 W5 O22 83.0(5) . .
O11 W5 O22 75.4(5) . .
O33 W5 Na1 64.2(5) . 4_546
O29 W5 Na1 114.3(5) . 4_546
O9 W5 Na1 37.6(3) . 4_546
O10 W5 Na1 154.8(4) . 4_546
O11 W5 Na1 80.8(4) . 4_546
O22 W5 Na1 109.8(3) . 4_546
O25 W6 O18 105.0(7) . .
O25 W6 O2 96.4(6) . .
O18 W6 O2 89.6(5) . .
O25 W6 O9 95.7(5) . .
O18 W6 O9 92.7(5) . .
O2 W6 O9 166.6(5) . .
O25 W6 O27 97.7(7) . .
O18 W6 O27 157.3(6) . .
O2 W6 O27 86.5(5) . .
O9 W6 O27 86.3(5) . .
O25 W6 O22 167.5(6) . .
O18 W6 O22 84.9(5) . .
O2 W6 O22 91.2(5) . .
O9 W6 O22 75.9(4) . .
O27 W6 O22 72.8(5) . .
O7 W7 O19 96.9(6) . .
O7 W7 O26 102.8(6) . .
O19 W7 O26 102.3(6) . .
O7 W7 O21 154.2(6) . .
O19 W7 O21 87.2(6) . .
O26 W7 O21 101.1(6) . .
O7 W7 O23 90.9(6) . .
O19 W7 O23 163.7(5) . .
O26 W7 O23 89.9(6) . .
O21 W7 O23 79.7(5) . .
O7 W7 O5 80.1(6) . .
O19 W7 O5 94.5(5) . .
O26 W7 O5 162.4(6) . .
O21 W7 O5 74.2(5) . .
O23 W7 O5 72.7(5) . .
O7 W7 Na2 139.5(4) . 7_557
O19 W7 Na2 44.3(5) . 7_557
O26 W7 Na2 97.9(4) . 7_557
O21 W7 Na2 44.1(4) . 7_557
O23 W7 Na2 123.8(4) . 7_557
O5 W7 Na2 90.4(3) . 7_557
O37 W8 O15 102.7(7) . .
O37 W8 O1 98.7(6) . .
O15 W8 O1 89.2(6) . .
O37 W8 O27 100.4(7) . .
O15 W8 O27 156.8(6) . .
O1 W8 O27 89.8(5) . .
O37 W8 O11 98.1(6) . .
O15 W8 O11 86.9(5) . .
O1 W8 O11 163.2(5) . .
O27 W8 O11 87.5(5) . .
O37 W8 O22 170.7(6) . .
O15 W8 O22 84.5(5) . .
O1 W8 O22 87.2(5) . .
O27 W8 O22 72.3(5) . .
O11 W8 O22 76.1(4) . .
O32 W9 O20 101.5(6) . .
O32 W9 O1 98.8(6) . .
O20 W9 O1 92.8(5) . .
O32 W9 O13 99.0(6) . .
O20 W9 O13 90.5(6) . .
O1 W9 O13 160.8(6) . .
O32 W9 O16 101.0(7) . .
O20 W9 O16 157.4(6) . .
O1 W9 O16 85.9(6) . .
O13 W9 O16 83.8(6) . .
O32 W9 O14 173.4(6) . .
O20 W9 O14 74.5(5) . .
O1 W9 O14 86.7(5) . .
O13 W9 O14 75.9(5) . .
O16 W9 O14 82.9(5) . .
O26 Co1 O18 97.9(6) 7_557 .
O26 Co1 O8 90.8(5) 7_557 .
O18 Co1 O8 81.6(5) . .
O26 Co1 O34 85.6(5) 7_557 .
O18 Co1 O34 95.9(5) . .
O8 Co1 O34 175.3(6) . .
O26 Co1 O38 92.4(6) 7_557 .
O18 Co1 O38 169.3(5) . .
O8 Co1 O38 95.3(6) . .
O34 Co1 O38 87.8(6) . .
O26 Co1 O35 167.0(6) 7_557 .
O18 Co1 O35 88.2(5) . .
O8 Co1 O35 101.5(5) . .
O34 Co1 O35 82.5(6) . .
O38 Co1 O35 82.3(6) . .
O26 Co1 Na3 123.3(4) 7_557 4_546
O18 Co1 Na3 100.7(4) . 4_546
O8 Co1 Na3 144.7(4) . 4_546
O34 Co1 Na3 39.7(4) . 4_546
O38 Co1 Na3 75.9(4) . 4_546
O35 Co1 Na3 44.0(4) . 4_546
O19 Co2 O6 89.5(5) 7_557 7_557
O19 Co2 O7 89.5(5) 7_557 .
O6 Co2 O7 93.2(5) 7_557 .
O19 Co2 O29 88.8(5) 7_557 .
O6 Co2 O29 176.3(6) 7_557 .
O7 Co2 O29 90.0(5) . .
O19 Co2 O31 175.5(5) 7_557 .
O6 Co2 O31 87.4(5) 7_557 .
O7 Co2 O31 87.5(5) . .
O29 Co2 O31 94.5(5) . .
O19 Co2 O28 95.1(5) 7_557 .
O6 Co2 O28 89.8(5) 7_557 .
O7 Co2 O28 174.5(6) . .
O29 Co2 O28 87.1(5) . .
O31 Co2 O28 88.0(5) . .
O19 Co2 Na1 129.3(4) 7_557 7_557
O6 Co2 Na1 44.0(4) 7_557 7_557
O7 Co2 Na1 77.0(4) . 7_557
O29 Co2 Na1 138.8(4) . 7_557
O31 Co2 Na1 46.7(4) . 7_557
O28 Co2 Na1 102.1(4) . 7_557
W9 O1 W8 156.9(8) . .
W1 O2 W6 143.1(7) . .
W2 O3 W3 144.9(7) . .
W2 O3 Na2 95.4(5) . 7_557
W3 O3 Na2 119.4(6) . 7_557
W2 O4 W4 118.0(7) . .
Bi1 O5 W7 106.4(6) . .
Bi1 O5 W2 133.2(6) . .
W7 O5 W2 96.3(5) . .
Bi1 O5 W4 126.0(5) . .
W7 O5 W4 96.4(5) . .
W2 O5 W4 90.1(5) . .
W3 O6 Co2 135.5(7) . 7_557
W3 O6 Na1 107.0(6) . .
Co2 O6 Na1 100.7(6) 7_557 .
W7 O7 Co2 160.3(7) . .
W1 O8 Co1 142.2(7) . .
W1 O8 Na1 112.2(6) . .
Co1 O8 Na1 105.4(6) . .
W5 O9 W6 113.6(5) . .
W5 O9 Na1 113.5(5) . 4_546
W6 O9 Na1 129.7(6) . 4_546
W4 O10 W5 148.8(7) . .
W8 O11 W5 114.1(6) . .
W1 O12 W3 116.0(6) . .
W1 O12 Na1 94.1(5) . .
W3 O12 Na1 91.9(5) . .
W9 O13 W3 114.3(6) . .
Bi1 O14 W3 109.3(5) . .
Bi1 O14 W1 112.3(5) . .
W3 O14 W1 96.2(4) . .
Bi1 O14 W9 140.2(6) . .
W3 O14 W9 94.2(4) . .
W1 O14 W9 95.8(5) . .
W8 O15 W4 144.4(7) . .
W2 O16 W9 147.9(8) . .
W6 O18 Co1 136.5(7) . .
W7 O19 Co2 156.7(8) . 7_557
W7 O19 Na2 108.0(7) . 7_557
Co2 O19 Na2 93.6(5) 7_557 7_557
W9 O20 W1 117.8(6) . .
W2 O21 W7 113.6(6) . .
W2 O21 Na2 94.0(5) . 7_557
W7 O21 Na2 102.0(6) . 7_557
Bi1 O22 W6 109.9(6) . .
Bi1 O22 W8 140.3(6) . .
W6 O22 W8 97.6(4) . .
Bi1 O22 W5 110.9(5) . .
W6 O22 W5 94.8(4) . .
W8 O22 W5 94.1(4) . .
W4 O23 W7 117.0(6) . .
W7 O26 Co1 160.0(8) . 7_557
W8 O27 W6 117.3(6) . .
Co2 O28 Na2 95.9(5) . .
W5 O29 Co2 138.7(7) . .
Co2 O31 Na1 95.5(6) . 7_557
W5 O33 Na4 132.1(8) . .
Co1 O34 Na3 105.9(6) . 4_546
Co1 O35 Na3 98.8(6) . 4_546
W3 O36 Na3 135.4(8) . .
Co1 O38 Na4 130.8(8) . 4_556
O5 Bi1 O22 89.6(5) . .
O5 Bi1 O14 87.3(5) . .
O22 Bi1 O14 84.1(4) . .
O39 Na1 O8 106.2(6) . .
O39 Na1 O9 88.7(5) . 4_556
O8 Na1 O9 123.6(6) . 4_556
O39 Na1 O6 142.2(6) . .
O8 Na1 O6 85.0(5) . .
O9 Na1 O6 115.4(5) 4_556 .
O39 Na1 O31 82.2(6) . 7_557
O8 Na1 O31 146.6(6) . 7_557
O9 Na1 O31 88.2(5) 4_556 7_557
O6 Na1 O31 70.6(5) . 7_557
O39 Na1 O12 153.5(6) . .
O8 Na1 O12 61.8(4) . .
O9 Na1 O12 80.8(5) 4_556 .
O6 Na1 O12 63.4(4) . .
O31 Na1 O12 121.4(5) 7_557 .
O39 Na1 Co2 109.6(5) . 7_557
O8 Na1 Co2 111.4(4) . 7_557
O9 Na1 Co2 113.8(4) 4_556 7_557
O6 Na1 Co2 35.3(3) . 7_557
O31 Na1 Co2 37.8(4) 7_557 7_557
O12 Na1 Co2 96.9(4) . 7_557
O39 Na1 W5 75.8(4) . 4_556
O8 Na1 W5 102.0(4) . 4_556
O9 Na1 W5 28.9(3) 4_556 4_556
O6 Na1 W5 138.2(4) . 4_556
O31 Na1 W5 111.5(4) 7_557 4_556
O12 Na1 W5 83.6(3) . 4_556
Co2 Na1 W5 142.4(2) 7_557 4_556
O44 Na2 O28 78.1(6) . .
O44 Na2 O42 80.7(7) . .
O28 Na2 O42 137.2(7) . .
O44 Na2 O3 144.8(6) . 7_557
O28 Na2 O3 87.7(5) . 7_557
O42 Na2 O3 128.4(7) . 7_557
O44 Na2 O21 102.2(5) . 7_557
O28 Na2 O21 133.3(6) . 7_557
O42 Na2 O21 87.4(7) . 7_557
O3 Na2 O21 65.1(4) 7_557 7_557
O44 Na2 O43 110.2(6) . 7_557
O28 Na2 O43 77.5(6) . 7_557
O42 Na2 O43 75.7(8) . 7_557
O3 Na2 O43 97.5(5) 7_557 7_557
O21 Na2 O43 140.0(7) 7_557 7_557
O44 Na2 O19 74.1(5) . 7_557
O28 Na2 O19 75.1(5) . 7_557
O42 Na2 O19 132.9(7) . 7_557
O3 Na2 O19 71.1(5) 7_557 7_557
O21 Na2 O19 60.8(5) 7_557 7_557
O43 Na2 O19 150.6(7) 7_557 7_557
O44 Na2 W2 136.7(5) . 7_557
O28 Na2 W2 121.4(4) . 7_557
O42 Na2 W2 99.4(6) . 7_557
O3 Na2 W2 35.0(3) 7_557 7_557
O21 Na2 W2 35.3(3) 7_557 7_557
O43 Na2 W2 111.6(5) 7_557 7_557
O19 Na2 W2 74.9(3) 7_557 7_557
O44 Na2 W7 82.0(4) . 7_557
O28 Na2 W7 102.6(4) . 7_557
O42 Na2 W7 110.7(6) . 7_557
O3 Na2 W7 69.9(3) 7_557 7_557
O21 Na2 W7 33.9(3) 7_557 7_557
O43 Na2 W7 167.3(5) 7_557 7_557
O19 Na2 W7 27.7(3) 7_557 7_557
W2 Na2 W7 57.26(14) 7_557 7_557
O44 Na2 Na3 130.2(5) . 7_557
O28 Na2 Na3 66.7(4) . 7_557
O42 Na2 Na3 101.8(6) . 7_557
O3 Na2 Na3 69.2(3) 7_557 7_557
O21 Na2 Na3 127.4(4) 7_557 7_557
O43 Na2 Na3 30.4(4) 7_557 7_557
O19 Na2 Na3 124.9(4) 7_557 7_557
W2 Na2 Na3 92.4(2) 7_557 7_557
W7 Na2 Na3 138.0(3) 7_557 7_557
O43 Na3 O40 93.3(9) . .
O43 Na3 O34 167.3(9) . 4_556
O40 Na3 O34 98.6(9) . 4_556
O43 Na3 O36 96.9(7) . .
O40 Na3 O36 89.7(7) . .
O34 Na3 O36 78.9(6) 4_556 .
O43 Na3 O41 97.8(8) . .
O40 Na3 O41 92.9(9) . .
O34 Na3 O41 86.0(7) 4_556 .
O36 Na3 O41 164.9(8) . .
O43 Na3 O35 97.0(7) . 4_556
O40 Na3 O35 168.2(9) . 4_556
O34 Na3 O35 70.8(5) 4_556 4_556
O36 Na3 O35 83.4(6) . 4_556
O41 Na3 O35 91.4(8) . 4_556
O43 Na3 Co1 133.9(7) . 4_556
O40 Na3 Co1 132.8(8) . 4_556
O34 Na3 Co1 34.4(4) 4_556 4_556
O36 Na3 Co1 85.3(4) . 4_556
O41 Na3 Co1 82.0(6) . 4_556
O35 Na3 Co1 37.3(3) 4_556 4_556
O43 Na3 Na2 34.5(5) . 7_557
O40 Na3 Na2 81.1(7) . 7_557
O34 Na3 Na2 143.7(5) 4_556 7_557
O36 Na3 Na2 64.8(4) . 7_557
O41 Na3 Na2 130.3(7) . 7_557
O35 Na3 Na2 104.3(5) 4_556 7_557
Co1 Na3 Na2 135.9(4) 4_556 7_557
Na3 O43 Na2 115.2(7) . 7_557
O47 Na4 O45 108.1(8) . .
O47 Na4 O33 91.4(8) . .
O45 Na4 O33 84.9(7) . .
O47 Na4 O48 84.6(9) . .
O45 Na4 O48 78.9(8) . .
O33 Na4 O48 161.2(9) . .
O47 Na4 O38 163.1(8) . 4_546
O45 Na4 O38 88.3(6) . 4_546
O33 Na4 O38 85.9(6) . 4_546
O48 Na4 O38 103.0(8) . 4_546
O47 Na4 O46 83.2(9) . .
O45 Na4 O46 168.5(9) . .
O33 Na4 O46 92.7(7) . .
O48 Na4 O46 105.0(9) . .
O38 Na4 O46 80.4(8) 4_546 .
C6 C1 C2 119(3) . .
C3 N1 C6 116(3) . .
N2 C2 C4 120(3) . .
N2 C2 C1 124(4) . .
C4 C2 C1 115(3) . .
N1 C3 C4 128(4) . .
C7 N2 C2 129(4) . .
C7 N2 C5 112(4) . .
C2 N2 C5 119(4) . .
C3 C4 C2 118(3) . .
C1 C6 N1 122(3) . .

loop_
_geom_bond_atom_site_label_1
_geom_bond_atom_site_label_2
_geom_bond_distance
_geom_bond_site_symmetry_2
W1 O24 1.722(13) .
W1 O8 1.774(12) .
W1 O2 1.919(11) .
W1 O12 1.955(11) .
W1 O20 2.041(13) .
W1 O14 2.248(12) .
W2 O30 1.727(13) .
W2 O16 1.884(12) .
W2 O4 1.899(13) .
W2 O3 1.910(13) .
W2 O21 1.920(12) .
W2 O5 2.280(13) .
W2 Na2 3.318(9) 7_557
W3 O36 1.736(12) .
W3 O6 1.812(12) .
W3 O3 1.935(13) .
W3 O12 1.965(12) .
W3 O13 2.000(12) .
W3 O14 2.218(11) .
W4 O17 1.707(13) .
W4 O23 1.857(13) .
W4 O10 1.877(12) .
W4 O4 1.925(12) .
W4 O15 1.983(13) .
W4 O5 2.348(13) .
W5 O33 1.744(13) .
W5 O29 1.777(13) .
W5 O9 1.923(12) .
W5 O10 1.975(13) .
W5 O11 1.975(12) .
W5 O22 2.244(11) .
W5 Na1 3.649(9) 4_546
W6 O25 1.736(13) .
W6 O18 1.789(12) .
W6 O2 1.944(11) .
W6 O9 1.967(11) .
W6 O27 1.973(13) .
W6 O22 2.179(12) .
W7 O7 1.764(13) .
W7 O19 1.767(12) .
W7 O26 1.771(12) .
W7 O21 2.063(14) .
W7 O23 2.116(13) .
W7 O5 2.197(12) .
W7 Na2 3.620(9) 7_557
W8 O37 1.716(14) .
W8 O15 1.890(14) .
W8 O1 1.907(12) .
W8 O27 1.922(13) .
W8 O11 1.936(12) .
W8 O22 2.242(13) .
W9 O32 1.709(13) .
W9 O20 1.866(14) .
W9 O1 1.889(12) .
W9 O13 1.908(12) .
W9 O16 1.955(13) .
W9 O14 2.263(12) .
Co1 O26 2.024(13) 7_557
Co1 O18 2.035(13) .
Co1 O8 2.097(12) .
Co1 O34 2.103(13) .
Co1 O38 2.120(15) .
Co1 O35 2.191(14) .
Co1 Na3 3.575(11) 4_546
Co2 O19 2.021(14) 7_557
Co2 O6 2.035(12) 7_557
Co2 O7 2.041(13) .
Co2 O29 2.050(13) .
Co2 O31 2.128(15) .
Co2 O28 2.190(13) .
Co2 Na1 3.458(10) 7_557
O3 Na2 2.541(14) 7_557
O5 Bi1 2.086(14) .
O6 Co2 2.034(12) 7_557
O6 Na1 2.443(17) .
O8 Na1 2.417(15) .
O9 Na1 2.427(14) 4_546
O12 Na1 2.762(16) .
O14 Bi1 2.158(11) .
O19 Co2 2.021(14) 7_557
O19 Na2 2.660(16) 7_557
O21 Na2 2.576(15) 7_557
O22 Bi1 2.124(12) .
O26 Co1 2.024(13) 7_557
O28 Na2 2.437(18) .
O31 Na1 2.530(16) 7_557
O33 Na4 2.379(19) .
O34 Na3 2.373(18) 4_546
O35 Na3 2.511(19) 4_546
O36 Na3 2.383(17) .
O38 Na4 2.477(18) 4_556
Na1 O39 2.363(19) .
Na1 O9 2.427(14) 4_556
Na1 O31 2.530(16) 7_557
Na1 Co2 3.458(10) 7_557
Na1 W5 3.649(9) 4_556
Na2 O44 2.325(17) .
Na2 O42 2.44(2) .
Na2 O3 2.541(14) 7_557
Na2 O21 2.576(15) 7_557
Na2 O43 2.58(2) 7_557
Na2 O19 2.660(16) 7_557
Na2 W2 3.319(9) 7_557
Na2 W7 3.620(9) 7_557
Na2 Na3 4.126(13) 7_557
Na3 O43 2.30(2) .
Na3 O40 2.35(3) .
Na3 O34 2.373(18) 4_556
Na3 O41 2.43(3) .
Na3 O35 2.511(19) 4_556
Na3 Co1 3.575(11) 4_556
Na3 Na2 4.126(13) 7_557
O43 Na2 2.58(2) 7_557
Na4 O47 2.35(2) .
Na4 O45 2.36(2) .
Na4 O48 2.46(2) .
Na4 O38 2.477(18) 4_546
Na4 O46 2.48(2) .
C1 C6 1.30(4) .
C1 C2 1.42(4) .
N1 C3 1.23(4) .
N1 C6 1.38(4) .
C2 N2 1.34(4) .
C2 C4 1.40(4) .
C3 C4 1.29(4) .
N2 C7 1.30(5) .
N2 C5 1.43(5) .
